data_4065815
loop_
_publ_author_name
'Cabeza, Javier A.'
'del R\'io, Ignacio'
'Fern\'andez-Colinas, Jos\'e M.'
'P\'erez-Carre\~no, Enrique'
'V\'azquez-Garc\'ia, Digna'

_publ_section_title
;
 From Allenes to Edge-Bridging Allyl Ligands or Face-Capping Alkenyl
 Ligands on a Triruthenium Hydrido Carbonyl Cluster: An Experimental and
 DFT Computational Study&#x2020;
;
_journal_issue 21
_journal_name_full Organometallics
_journal_page_first 4818
_journal_paper_doi 10.1021/om100148z
_journal_volume 29
_journal_year 2010
_chemical_formula_moiety '2(C16 H16 N2 O10 Ru3), C Cl2'
_chemical_formula_sum 'C33 H32 Cl2 N4 O20 Ru6'
_chemical_formula_weight 1481.95
_chemical_name_systematic
;
 ?
;
_space_group_IT_number 15
_symmetry_cell_setting monoclinic
_symmetry_space_group_name_Hall '-C 2yc'
_symmetry_space_group_name_H-M 'C 1 2/c 1'
_atom_sites_solution_hydrogens geom
_atom_sites_solution_primary direct
_atom_sites_solution_secondary difmap
_audit_creation_method SHELXL-97
_cell_angle_alpha 90.00
_cell_angle_beta 123.9040(10)
_cell_angle_gamma 90.00
_cell_formula_units_Z 4
_cell_length_a 21.0688(5)
_cell_length_b 15.2472(4)
_cell_length_c 17.7538(4)
_cell_measurement_reflns_used 4207
_cell_measurement_temperature 150(2)
_cell_measurement_theta_max 25.350
_cell_measurement_theta_min 0.407
_cell_volume 4733.5(2)
_computing_cell_refinement 'HKL Scalepack (Otwinowski & Minor 1997)'
_computing_data_collection 'Collect (Bruker AXS BV, 1997-2004)'
_computing_data_reduction 'HKL Denzo and Scalepack (Otwinowski & Minor 1997)'
_computing_molecular_graphics 'EUCLID (Spek, 1982)'
_computing_publication_material 'SHELXL-97 (Sheldrick, 1997)'
_computing_structure_refinement 'SHELXL-97 (Sheldrick, 1997)'
_computing_structure_solution 'DIRDIF-96 (Beurskens et al., 1996)'
_diffrn_ambient_temperature 150(2)
_diffrn_detector_area_resol_mean 9
_diffrn_measured_fraction_theta_full 0.998
_diffrn_measured_fraction_theta_max 0.998
_diffrn_measurement_device '95mm CCD camera on \k-goniostat'
_diffrn_measurement_device_type KappaCCD
_diffrn_measurement_method CCD
_diffrn_radiation_monochromator 'horizonally mounted graphite crystal'
_diffrn_radiation_source 'fine-focus sealed tube'
_diffrn_radiation_type MoK\a
_diffrn_radiation_wavelength 0.71073
_diffrn_reflns_av_R_equivalents 0.0000
_diffrn_reflns_av_sigmaI/netI 0.0303
_diffrn_reflns_limit_h_max 25
_diffrn_reflns_limit_h_min 0
_diffrn_reflns_limit_k_max 18
_diffrn_reflns_limit_k_min 0
_diffrn_reflns_limit_l_max 17
_diffrn_reflns_limit_l_min -21
_diffrn_reflns_number 13532
_diffrn_reflns_theta_full 25.35
_diffrn_reflns_theta_max 25.35
_diffrn_reflns_theta_min 1.77
_exptl_absorpt_coefficient_mu 2.055
_exptl_absorpt_correction_T_max 0.780
_exptl_absorpt_correction_T_min 0.745
_exptl_absorpt_correction_type multi-scan
_exptl_absorpt_process_details
;
 R.H. Blessing, Acta Cryst. (1995), A51, 33-38
;
_exptl_crystal_colour orange
_exptl_crystal_density_diffrn 2.079
_exptl_crystal_density_method 'not measured'
_exptl_crystal_description prism
_exptl_crystal_F_000 2864
_exptl_crystal_size_max 0.30
_exptl_crystal_size_mid 0.12
_exptl_crystal_size_min 0.12
_refine_diff_density_max 0.957
_refine_diff_density_min -0.918
_refine_diff_density_rms 0.324
_refine_ls_extinction_method none
_refine_ls_goodness_of_fit_ref 1.014
_refine_ls_hydrogen_treatment mixed
_refine_ls_matrix_type full
_refine_ls_number_parameters 313
_refine_ls_number_reflns 4328
_refine_ls_number_restraints 0
_refine_ls_restrained_S_all 1.014
_refine_ls_R_factor_all 0.0248
_refine_ls_R_factor_gt 0.0191
_refine_ls_shift/su_max 0.001
_refine_ls_shift/su_mean 0.000
_refine_ls_structure_factor_coef Fsqd
_refine_ls_weighting_details
; calc
 [1.00000+-1.00000exp(-100.00(sin\q/\l)^2^)]/
   [\s^2^(Fo^2^)+0.3333+3.3411*P+(0.0505P)^2^+0.3333sin\q/\l]
 where P = 0.33333Fo^2^ + 0.66667Fc^2^
;
_refine_ls_weighting_scheme calc
_refine_ls_wR_factor_gt 0.0620
_refine_ls_wR_factor_ref 0.0714
_reflns_number_gt 4035
_reflns_number_total 4328
_reflns_threshold_expression >2sigma(I)
_cod_data_source_file om100148z_si_002.cif
_cod_data_source_block 7_(d252f)
_cod_original_sg_symbol_H-M 'C 2/c'
_cod_database_code 4065815

loop_
_symmetry_equiv_pos_as_xyz
'x, y, z'
'-x, y, -z+1/2'
'x+1/2, y+1/2, z'
'-x+1/2, y+1/2, -z+1/2'
'-x, -y, -z'
'x, -y, z-1/2'
'-x+1/2, -y+1/2, -z'
'x+1/2, -y+1/2, z-1/2'

loop_
_atom_site_label
_atom_site_type_symbol
_atom_site_fract_x
_atom_site_fract_y
_atom_site_fract_z
_atom_site_U_iso_or_equiv
_atom_site_adp_type
_atom_site_occupancy
_atom_site_symmetry_multiplicity
_atom_site_calc_flag
_atom_site_refinement_flags
_atom_site_disorder_group
C1 C 0.18417(17) 0.70977(18) 0.36609(19) 0.0248(6) Uani 1 1 d . .
H1A H 0.2137 0.7030 0.4309 0.037 Uiso 1 1 calc R .
H1B H 0.1311 0.7155 0.3437 0.037 Uiso 1 1 calc R .
H1C H 0.2007 0.7613 0.3506 0.037 Uiso 1 1 calc R .
C2 C 0.14727(16) 0.64761(18) 0.22475(17) 0.0224(6) Uani 1 1 d . .
H2A H 0.1521 0.5987 0.1942 0.034 Uiso 1 1 calc R .
H2B H 0.1643 0.7000 0.2112 0.034 Uiso 1 1 calc R .
H2C H 0.0947 0.6542 0.2045 0.034 Uiso 1 1 calc R .
C3 C 0.31212(18) 0.35208(19) 0.4213(2) 0.0293(7) Uani 1 1 d . .
H3A H 0.2709 0.3147 0.4096 0.044 Uiso 1 1 calc R .
H3B H 0.3490 0.3565 0.4855 0.044 Uiso 1 1 calc R .
H3C H 0.3360 0.3278 0.3931 0.044 Uiso 1 1 calc R .
C4 C 0.28088(17) 0.44331(17) 0.38221(19) 0.0212(6) Uani 1 1 d . .
C5 C 0.22442(17) 0.44946(18) 0.28530(19) 0.0203(6) Uani 1 1 d . .
C6 C 0.19627(16) 0.37723(18) 0.21835(19) 0.0220(6) Uani 1 1 d . .
C7 C 0.09091(18) 0.3346(2) 0.0717(2) 0.0318(7) Uani 1 1 d . .
H7A H 0.0968 0.2759 0.0960 0.038 Uiso 1 1 calc R .
H7B H 0.1144 0.3362 0.0378 0.038 Uiso 1 1 calc R .
C8 C 0.00797(19) 0.3576(3) 0.0112(2) 0.0434(9) Uani 1 1 d . .
H8A H 0.0028 0.4156 -0.0128 0.065 Uiso 1 1 calc R .
H8B H -0.0147 0.3558 0.0454 0.065 Uiso 1 1 calc R .
H8C H -0.0174 0.3163 -0.0379 0.065 Uiso 1 1 calc R .
C200 C 0.25449(17) 0.55989(18) 0.50982(19) 0.0222(6) Uani 1 1 d . .
C90 C -0.0139(5) 0.2377(4) 0.2231(5) 0.046(2) Uani 0.50 1 d P .
C201 C 0.39751(16) 0.6487(2) 0.55259(18) 0.0236(6) Uani 1 1 d . .
C202 C 0.39780(19) 0.4820(2) 0.5826(2) 0.0284(7) Uani 1 1 d . .
C101 C 0.42367(18) 0.5815(2) 0.4065(2) 0.0291(7) Uani 1 1 d . .
C102 C 0.37385(18) 0.4361(2) 0.3007(2) 0.0307(7) Uani 1 1 d . .
C103 C 0.3027(2) 0.5883(2) 0.2106(2) 0.0367(8) Uani 1 1 d . .
C301 C 0.0888(2) 0.5435(2) 0.3614(2) 0.0296(7) Uani 1 1 d . .
C302 C 0.17123(18) 0.4036(2) 0.4303(2) 0.0305(7) Uani 1 1 d . .
N1 N 0.27694(13) 0.62808(15) 0.35924(15) 0.0191(5) Uani 1 1 d . .
N2 N 0.19490(13) 0.63192(15) 0.32459(15) 0.0192(5) Uani 1 1 d . .
O2 O 0.12709(12) 0.39855(13) 0.14521(13) 0.0274(4) Uani 1 1 d . .
O1 O 0.22879(12) 0.30890(13) 0.22469(14) 0.0296(5) Uani 1 1 d . .
O200 O 0.25025(12) 0.57948(14) 0.57057(13) 0.0301(5) Uani 1 1 d . .
O201 O 0.43702(12) 0.70591(15) 0.59633(14) 0.0343(5) Uani 1 1 d . .
O202 O 0.43688(15) 0.44378(17) 0.64818(16) 0.0460(6) Uani 1 1 d . .
O101 O 0.48464(13) 0.60968(16) 0.44984(17) 0.0412(6) Uani 1 1 d . .
O102 O 0.40360(14) 0.38025(16) 0.28894(18) 0.0470(6) Uani 1 1 d . .
O103 O 0.2905(2) 0.6240(2) 0.14823(19) 0.0659(9) Uani 1 1 d . .
O301 O 0.03270(15) 0.56399(19) 0.35371(18) 0.0469(6) Uani 1 1 d . .
O302 O 0.16217(15) 0.34186(16) 0.45899(17) 0.0477(6) Uani 1 1 d . .
Ru2 Ru 0.336018(13) 0.554200(14) 0.479890(14) 0.01968(9) Uani 1 1 d . .
Ru1 Ru 0.325929(13) 0.530727(15) 0.320416(14) 0.01999(9) Uani 1 1 d . .
Ru3 Ru 0.182999(13) 0.507996(14) 0.382717(14) 0.01980(9) Uani 1 1 d . .
Cl1 Cl 0.03904(14) 0.32891(19) 0.22939(14) 0.0746(8) Uani 0.50 1 d P 1
Cl2 Cl 0.07192(15) 0.25119(18) 0.24268(18) 0.0712(7) Uani 0.50 1 d P 2
H10 H 0.292(3) 0.679(4) 0.356(3) 0.085 Uiso 1 1 d . .
H5 H 0.185(3) 0.492(3) 0.261(4) 0.085 Uiso 1 1 d . .

loop_
_atom_site_aniso_label
_atom_site_aniso_U_11
_atom_site_aniso_U_22
_atom_site_aniso_U_33
_atom_site_aniso_U_23
_atom_site_aniso_U_13
_atom_site_aniso_U_12
C1 0.0288(16) 0.0217(14) 0.0247(14) -0.0006(12) 0.0154(13) 0.0050(12)
C2 0.0201(14) 0.0231(14) 0.0176(13) 0.0029(11) 0.0066(12) 0.0009(11)
C3 0.0322(17) 0.0217(14) 0.0249(15) 0.0028(12) 0.0104(14) 0.0050(13)
C4 0.0203(15) 0.0198(13) 0.0204(14) -0.0014(11) 0.0094(13) 0.0024(11)
C5 0.0189(15) 0.0191(13) 0.0211(14) -0.0023(11) 0.0101(13) -0.0002(11)
C6 0.0195(14) 0.0241(14) 0.0205(13) -0.0010(11) 0.0099(12) -0.0002(12)
C7 0.0290(17) 0.0326(17) 0.0239(14) -0.0106(13) 0.0088(14) -0.0048(14)
C8 0.0305(19) 0.055(2) 0.0256(16) -0.0091(16) 0.0037(15) -0.0003(16)
C200 0.0221(15) 0.0213(14) 0.0179(14) 0.0032(11) 0.0079(13) 0.0031(11)
C90 0.044(6) 0.031(3) 0.053(6) -0.001(3) 0.021(6) 0.004(3)
C201 0.0191(15) 0.0307(16) 0.0196(13) 0.0008(12) 0.0100(12) 0.0071(13)
C202 0.0276(17) 0.0307(16) 0.0221(16) -0.0004(13) 0.0109(14) 0.0035(13)
C101 0.0285(18) 0.0249(15) 0.0324(16) -0.0037(13) 0.0162(15) 0.0038(14)
C102 0.0233(16) 0.0341(17) 0.0293(16) -0.0090(13) 0.0113(14) -0.0019(14)
C103 0.044(2) 0.0421(19) 0.0283(17) 0.0030(15) 0.0233(16) 0.0131(16)
C301 0.0313(18) 0.0317(17) 0.0220(15) -0.0018(12) 0.0126(14) -0.0029(14)
C302 0.0285(17) 0.0330(17) 0.0247(15) -0.0014(14) 0.0116(14) -0.0040(14)
N1 0.0173(12) 0.0207(11) 0.0163(11) -0.0013(9) 0.0074(10) 0.0009(10)
N2 0.0157(12) 0.0205(11) 0.0181(11) 0.0003(9) 0.0075(10) 0.0028(9)
O2 0.0255(11) 0.0265(10) 0.0202(10) -0.0057(8) 0.0066(9) 0.0012(9)
O1 0.0281(11) 0.0241(11) 0.0306(11) -0.0048(9) 0.0127(10) 0.0043(9)
O200 0.0342(12) 0.0344(11) 0.0218(10) -0.0019(9) 0.0156(10) 0.0003(10)
O201 0.0282(12) 0.0346(12) 0.0317(11) -0.0112(10) 0.0116(10) -0.0040(10)
O202 0.0462(16) 0.0504(15) 0.0256(13) 0.0125(11) 0.0102(12) 0.0168(12)
O101 0.0237(13) 0.0498(14) 0.0471(14) -0.0147(12) 0.0178(12) -0.0070(11)
O102 0.0349(14) 0.0442(14) 0.0594(16) -0.0196(13) 0.0247(13) 0.0061(12)
O103 0.095(2) 0.077(2) 0.0412(15) 0.0222(15) 0.0477(17) 0.0268(18)
O301 0.0270(13) 0.0696(17) 0.0463(15) 0.0004(13) 0.0217(12) 0.0087(13)
O302 0.0540(16) 0.0380(14) 0.0431(14) 0.0105(12) 0.0222(13) -0.0116(12)
Ru2 0.01875(14) 0.02110(14) 0.01398(13) -0.00013(8) 0.00592(11) 0.00387(9)
Ru1 0.01890(14) 0.02182(14) 0.01736(13) -0.00202(9) 0.00895(11) 0.00255(9)
Ru3 0.02025(14) 0.02021(13) 0.01686(14) 0.00084(8) 0.00906(11) 0.00077(9)
Cl1 0.0604(14) 0.0928(18) 0.0471(11) 0.0150(12) 0.0155(11) -0.0374(14)
Cl2 0.0876(18) 0.0746(16) 0.0842(16) -0.0186(13) 0.0682(16) -0.0118(14)

loop_
_atom_type_symbol
_atom_type_description
_atom_type_scat_dispersion_real
_atom_type_scat_dispersion_imag
_atom_type_scat_source
C C 0.0033 0.0016 'International Tables Vol C Tables 4.2.6.8 and 6.1.1.4'
H H 0.0000 0.0000 'International Tables Vol C Tables 4.2.6.8 and 6.1.1.4'
N N 0.0061 0.0033 'International Tables Vol C Tables 4.2.6.8 and 6.1.1.4'
O O 0.0106 0.0060 'International Tables Vol C Tables 4.2.6.8 and 6.1.1.4'
Ru Ru -1.2594 0.8363 'International Tables Vol C Tables 4.2.6.8 and 6.1.1.4'
Cl Cl 0.1484 0.1585 'International Tables Vol C Tables 4.2.6.8 and 6.1.1.4'

loop_
_geom_angle_atom_site_label_1
_geom_angle_atom_site_label_2
_geom_angle_atom_site_label_3
_geom_angle
_geom_angle_site_symmetry_1
_geom_angle_site_symmetry_3
N2 C1 H1A 109.5 . .
N2 C1 H1B 109.5 . .
H1A C1 H1B 109.5 . .
N2 C1 H1C 109.5 . .
H1A C1 H1C 109.5 . .
H1B C1 H1C 109.5 . .
N2 C2 H2A 109.5 . .
N2 C2 H2B 109.5 . .
H2A C2 H2B 109.5 . .
N2 C2 H2C 109.5 . .
H2A C2 H2C 109.5 . .
H2B C2 H2C 109.5 . .
C4 C3 H3A 109.5 . .
C4 C3 H3B 109.5 . .
H3A C3 H3B 109.5 . .
C4 C3 H3C 109.5 . .
H3A C3 H3C 109.5 . .
H3B C3 H3C 109.5 . .
C5 C4 C3 117.2(2) . .
C5 C4 Ru2 126.94(19) . .
C3 C4 Ru2 115.55(19) . .
C5 C4 Ru1 70.87(16) . .
C3 C4 Ru1 124.7(2) . .
Ru2 C4 Ru1 75.58(9) . .
C5 C4 Ru3 80.35(17) . .
C3 C4 Ru3 123.4(2) . .
Ru2 C4 Ru3 75.52(8) . .
Ru1 C4 Ru3 111.91(11) . .
C4 C5 C6 126.9(3) . .
C4 C5 Ru1 71.42(16) . .
C6 C5 Ru1 121.88(19) . .
C4 C5 Ru3 64.74(15) . .
C6 C5 Ru3 133.15(19) . .
Ru1 C5 Ru3 104.95(10) . .
C4 C5 H5 121(3) . .
C6 C5 H5 107(3) . .
Ru1 C5 H5 102(3) . .
Ru3 C5 H5 61(3) . .
O1 C6 O2 123.2(3) . .
O1 C6 C5 127.6(3) . .
O2 C6 C5 109.2(2) . .
O2 C7 C8 107.7(3) . .
O2 C7 H7A 110.2 . .
C8 C7 H7A 110.2 . .
O2 C7 H7B 110.2 . .
C8 C7 H7B 110.2 . .
H7A C7 H7B 108.5 . .
C7 C8 H8A 109.5 . .
C7 C8 H8B 109.5 . .
H8A C8 H8B 109.5 . .
C7 C8 H8C 109.5 . .
H8A C8 H8C 109.5 . .
H8B C8 H8C 109.5 . .
O200 C200 Ru3 136.6(2) . .
O200 C200 Ru2 138.7(2) . .
Ru3 C200 Ru2 84.62(10) . .
C90 C90 Cl2 76.1(14) 2 2
C90 C90 Cl2 76.1(14) 2 .
Cl2 C90 Cl2 148.6(5) 2 .
C90 C90 Cl1 84.6(9) 2 .
Cl2 C90 Cl1 117.0(4) 2 .
Cl2 C90 Cl1 45.8(3) . .
C90 C90 Cl1 70.1(9) 2 2
Cl2 C90 Cl1 44.0(3) 2 2
Cl2 C90 Cl1 111.6(4) . 2
Cl1 C90 Cl1 73.0(3) . 2
O201 C201 Ru2 177.6(2) . .
O202 C202 Ru2 175.1(3) . .
O101 C101 Ru1 170.9(3) . .
O102 C102 Ru1 178.7(3) . .
O103 C103 Ru1 177.9(4) . .
O301 C301 Ru3 175.8(3) . .
O302 C302 Ru3 177.7(3) . .
N2 N1 Ru2 109.58(15) . .
N2 N1 Ru1 123.94(16) . .
Ru2 N1 Ru1 80.69(8) . .
N2 N1 H10 109(3) . .
Ru2 N1 H10 122(4) . .
Ru1 N1 H10 110(3) . .
N1 N2 C1 107.0(2) . .
N1 N2 C2 110.9(2) . .
C1 N2 C2 106.0(2) . .
N1 N2 Ru3 100.42(14) . .
C1 N2 Ru3 111.17(16) . .
C2 N2 Ru3 120.71(17) . .
C6 O2 C7 116.5(2) . .
C201 Ru2 C202 86.81(13) . .
C201 Ru2 C200 98.30(11) . .
C202 Ru2 C200 90.02(12) . .
C201 Ru2 N1 94.48(11) . .
C202 Ru2 N1 171.84(11) . .
C200 Ru2 N1 97.75(10) . .
C201 Ru2 C4 166.71(11) . .
C202 Ru2 C4 95.06(12) . .
C200 Ru2 C4 94.86(11) . .
N1 Ru2 C4 81.87(10) . .
C201 Ru2 Ru1 115.75(8) . .
C202 Ru2 Ru1 122.30(9) . .
C200 Ru2 Ru1 132.47(8) . .
N1 Ru2 Ru1 50.05(6) . .
C4 Ru2 Ru1 52.49(7) . .
C201 Ru2 Ru3 137.55(8) . .
C202 Ru2 Ru3 112.86(10) . .
C200 Ru2 Ru3 47.45(8) . .
N1 Ru2 Ru3 71.34(7) . .
C4 Ru2 Ru3 53.24(7) . .
Ru1 Ru2 Ru3 86.027(9) . .
C102 Ru1 C101 90.48(13) . .
C102 Ru1 C103 91.20(14) . .
C101 Ru1 C103 100.09(14) . .
C102 Ru1 N1 172.23(11) . .
C101 Ru1 N1 87.70(11) . .
C103 Ru1 N1 96.55(11) . .
C102 Ru1 C5 92.94(12) . .
C101 Ru1 C5 151.82(12) . .
C103 Ru1 C5 107.78(13) . .
N1 Ru1 C5 85.17(9) . .
C102 Ru1 C4 92.95(12) . .
C101 Ru1 C4 114.19(12) . .
C103 Ru1 C4 145.41(13) . .
N1 Ru1 C4 80.93(9) . .
C5 Ru1 C4 37.72(10) . .
C102 Ru1 Ru2 123.04(10) . .
C101 Ru1 Ru2 72.17(9) . .
C103 Ru1 Ru2 144.22(10) . .
N1 Ru1 Ru2 49.26(6) . .
C5 Ru1 Ru2 82.62(7) . .
C4 Ru1 Ru2 51.93(7) . .
C301 Ru3 C302 86.88(14) . .
C301 Ru3 C200 98.94(12) . .
C302 Ru3 C200 91.84(12) . .
C301 Ru3 N2 92.36(11) . .
C302 Ru3 N2 179.06(12) . .
C200 Ru3 N2 88.81(10) . .
C301 Ru3 C4 167.04(12) . .
C302 Ru3 C4 88.97(12) . .
C200 Ru3 C4 93.46(11) . .
N2 Ru3 C4 91.67(9) . .
C301 Ru3 C5 134.50(12) . .
C302 Ru3 C5 101.14(11) . .
C200 Ru3 C5 125.10(11) . .
N2 Ru3 C5 79.02(8) . .
C4 Ru3 C5 34.91(10) . .
C301 Ru3 Ru2 141.59(9) . .
C302 Ru3 Ru2 109.56(10) . .
C200 Ru3 Ru2 47.93(8) . .
N2 Ru3 Ru2 71.38(6) . .
C4 Ru3 Ru2 51.23(7) . .
C5 Ru3 Ru2 77.71(7) . .
C90 Cl1 C90 25.3(4) . 2
C90 Cl1 Cl1 55.7(3) . 2
C90 Cl1 Cl1 51.3(3) 2 2
C90 Cl2 C90 27.8(4) 2 .

loop_
_geom_bond_atom_site_label_1
_geom_bond_atom_site_label_2
_geom_bond_distance
_geom_bond_site_symmetry_2
C1 N2 1.479(3) .
C1 H1A 0.9600 .
C1 H1B 0.9600 .
C1 H1C 0.9600 .
C2 N2 1.491(3) .
C2 H2A 0.9600 .
C2 H2B 0.9600 .
C2 H2C 0.9600 .
C3 C4 1.530(4) .
C3 H3A 0.9600 .
C3 H3B 0.9600 .
C3 H3C 0.9600 .
C4 C5 1.449(4) .
C4 Ru2 2.229(3) .
C4 Ru1 2.246(3) .
C4 Ru3 2.290(3) .
C5 C6 1.480(4) .
C5 Ru1 2.238(3) .
C5 Ru3 2.497(3) .
C5 H5 0.94(5) .
C6 O1 1.217(3) .
C6 O2 1.343(3) .
C7 O2 1.458(3) .
C7 C8 1.496(5) .
C7 H7A 0.9700 .
C7 H7B 0.9700 .
C8 H8A 0.9600 .
C8 H8B 0.9600 .
C8 H8C 0.9600 .
C200 O200 1.169(3) .
C200 Ru3 2.048(3) .
C200 Ru2 2.064(3) .
C90 C90 0.794(13) 2
C90 Cl2 1.653(10) 2
C90 Cl2 1.653(11) .
C90 Cl1 1.747(9) .
C90 Cl1 1.850(8) 2
C201 O201 1.155(4) .
C201 Ru2 1.886(3) .
C202 O202 1.142(4) .
C202 Ru2 1.893(3) .
C101 O101 1.151(4) .
C101 Ru1 1.914(3) .
C102 O102 1.143(4) .
C102 Ru1 1.902(3) .
C103 O103 1.127(4) .
C103 Ru1 1.936(3) .
C301 O301 1.154(4) .
C301 Ru3 1.881(3) .
C302 O302 1.136(4) .
C302 Ru3 1.882(3) .
N1 N2 1.478(3) .
N1 Ru2 2.105(2) .
N1 Ru1 2.130(2) .
N1 H10 0.86(5) .
N2 Ru3 2.233(2) .
Ru2 Ru1 2.7419(3) .
Ru2 Ru3 2.7679(3) .
Cl1 C90 1.850(8) 2
Cl1 Cl1 2.141(5) 2
Cl2 C90 1.653(11) 2
